data_4070454
loop_
_publ_author_name
'Schuster, Elaine M.'
'Botoshansky, Mark'
'Gandelman, Mark'

_publ_section_title
;
 Versatile, Selective, and Switchable Coordination Modes of Pincer Click
 Ligands
;
_journal_issue 24
_journal_name_full Organometallics
_journal_page_first 7001
_journal_paper_doi 10.1021/om900827g
_journal_volume 28
_journal_year 2009
_chemical_absolute_configuration inapplicable
_chemical_formula_sum 'C40 H35 Cl N3 O P2 Pt'
_chemical_formula_weight 866.19
_chemical_name_common Gandelman-26
_chemical_name_systematic
; 
 ? 
;
_space_group_IT_number 4
_symmetry_cell_setting monoclinic
_symmetry_space_group_name_Hall 'P 2yb'
_symmetry_space_group_name_H-M 'P 1 21 1'
_atom_sites_solution_hydrogens geom
_atom_sites_solution_primary direct
_atom_sites_solution_secondary difmap
_audit_creation_method SHELXL-97
_cell_angle_alpha 90.00
_cell_angle_beta 94.02(4)
_cell_angle_gamma 90.00
_cell_formula_units_Z 2
_cell_length_a 10.515(2)
_cell_length_b 9.491(2)
_cell_length_c 19.317(4)
_cell_measurement_reflns_used 10858
_cell_measurement_temperature 293(2)
_cell_measurement_theta_max 25.01
_cell_measurement_theta_min 1.94
_cell_volume 1923.1(7)
_computing_cell_refinement 'DENZO HKL2000 (Otwinowski & Minor 1997)'
_computing_data_collection 'Collect (Nonius, 2006)'
_computing_data_reduction 'DENZO HKL2000 (Otwinowski & Minor 1997)'
_computing_molecular_graphics 'TEXSAN  (MSC, 1999)'
_computing_structure_refinement 'SHELXL-97 (Sheldrick, 1997)'
_computing_structure_solution 'SHELXS-97 (Sheldrick, 1997)'
_diffrn_ambient_temperature 293(2)
_diffrn_measured_fraction_theta_full 0.860
_diffrn_measured_fraction_theta_max 0.860
_diffrn_measurement_device_type 'Nonius KappaCCD'
_diffrn_measurement_method 'phi- and omega-scans'
_diffrn_radiation_monochromator graphite
_diffrn_radiation_source 'fine-focus sealed tube'
_diffrn_radiation_type MoK\a
_diffrn_radiation_wavelength 0.71073
_diffrn_reflns_av_R_equivalents 0.0000
_diffrn_reflns_av_sigmaI/netI 0.1671
_diffrn_reflns_limit_h_max 11
_diffrn_reflns_limit_h_min 0
_diffrn_reflns_limit_k_max 11
_diffrn_reflns_limit_k_min 0
_diffrn_reflns_limit_l_max 22
_diffrn_reflns_limit_l_min -22
_diffrn_reflns_number 3106
_diffrn_reflns_theta_full 25.00
_diffrn_reflns_theta_max 25.00
_diffrn_reflns_theta_min 1.94
_diffrn_standards_number 0
_exptl_absorpt_coefficient_mu 3.835
_exptl_absorpt_correction_type none
_exptl_crystal_colour colorless
_exptl_crystal_density_diffrn 1.496
_exptl_crystal_density_method 'not measured'
_exptl_crystal_description needle
_exptl_crystal_F_000 858
_exptl_crystal_size_max 0.30
_exptl_crystal_size_mid 0.04
_exptl_crystal_size_min 0.03
_refine_diff_density_max 3.165
_refine_diff_density_min -1.002
_refine_diff_density_rms 0.215
_refine_ls_abs_structure_details 'Flack H D (1983), Acta Cryst. A39, 876-881'
_refine_ls_abs_structure_Flack 0.06(3)
_refine_ls_extinction_coef 0.030(2)
_refine_ls_extinction_expression Fc^*^=kFc[1+0.001xFc^2^\l^3^/sin(2\q)]^-1/4^
_refine_ls_extinction_method SHELXL
_refine_ls_goodness_of_fit_ref 0.977
_refine_ls_hydrogen_treatment constr
_refine_ls_matrix_type full
_refine_ls_number_parameters 178
_refine_ls_number_reflns 3106
_refine_ls_number_restraints 8
_refine_ls_restrained_S_all 1.014
_refine_ls_R_factor_all 0.1494
_refine_ls_R_factor_gt 0.0771
_refine_ls_shift/su_max 0.011
_refine_ls_shift/su_mean 0.001
_refine_ls_structure_factor_coef Fsqd
_refine_ls_weighting_details 'calc w=1/[\s^2^(Fo^2^)+(0.1112P)^2^+0.0000P] where P=(Fo^2^+2Fc^2^)/3'
_refine_ls_weighting_scheme calc
_refine_ls_wR_factor_gt 0.1699
_refine_ls_wR_factor_ref 0.1978
_reflns_number_gt 1787
_reflns_number_total 3106
_reflns_threshold_expression >2sigma(I)
_cod_data_source_file om900827g_si_001.cif
_cod_data_source_block compound-3
_cod_original_sg_symbol_H-M 'P 21'
_cod_database_code 4070454

loop_
_symmetry_equiv_pos_as_xyz
'x, y, z'
'-x, y+1/2, -z'

loop_
_atom_site_label
_atom_site_type_symbol
_atom_site_fract_x
_atom_site_fract_y
_atom_site_fract_z
_atom_site_U_iso_or_equiv
_atom_site_adp_type
_atom_site_occupancy
_atom_site_symmetry_multiplicity
_atom_site_calc_flag
_atom_site_refinement_flags
Pt1 Pt 0.40682(11) 0.5157(3) 0.25652(5) 0.0545(5) Uani 1 1 d .
P2 P 0.4405(9) 0.7050(10) 0.3339(4) 0.053(2) Uani 1 1 d .
P1 P 0.3588(9) 0.2961(8) 0.2175(4) 0.054(2) Uani 1 1 d .
Cl1 Cl 0.3727(11) 0.6449(9) 0.1500(4) 0.081(3) Uani 1 1 d .
N1 N 0.452(3) 0.240(3) 0.4198(14) 0.066(7) Uiso 1 1 d .
N2 N 0.479(3) 0.367(3) 0.4545(14) 0.066(7) Uiso 1 1 d .
N3 N 0.459(3) 0.475(3) 0.4051(16) 0.086(11) Uiso 1 1 d .
C1 C 0.441(3) 0.225(3) 0.1504(14) 0.045(7) Uiso 1 1 d .
C2 C 0.430(4) 0.072(4) 0.137(2) 0.097(13) Uiso 1 1 d .
H2 H 0.3752 0.0187 0.1620 0.117 Uiso 1 1 calc R
C3 C 0.506(4) 0.001(7) 0.0847(19) 0.102(14) Uiso 1 1 d .
H3 H 0.5100 -0.0964 0.0803 0.122 Uiso 1 1 calc R
C4 C 0.570(4) 0.093(4) 0.043(2) 0.104(14) Uiso 1 1 d .
H4 H 0.6031 0.0556 0.0033 0.125 Uiso 1 1 calc R
C5 C 0.591(4) 0.242(4) 0.056(2) 0.084(11) Uiso 1 1 d .
H5 H 0.6466 0.2945 0.0314 0.101 Uiso 1 1 calc R
C6 C 0.515(4) 0.308(5) 0.113(2) 0.111(15) Uiso 1 1 d .
H6 H 0.5200 0.4043 0.1214 0.134 Uiso 1 1 calc R
C7 C 0.190(3) 0.277(3) 0.1980(14) 0.048(7) Uiso 1 1 d .
C8 C 0.107(4) 0.335(5) 0.238(2) 0.090(12) Uiso 1 1 d .
H8 H 0.1387 0.3963 0.2724 0.108 Uiso 1 1 calc R
C9 C -0.024(4) 0.313(4) 0.2324(19) 0.076(10) Uiso 1 1 d .
H9 H -0.0765 0.3464 0.2653 0.091 Uiso 1 1 calc R
C10 C -0.067(5) 0.242(5) 0.179(2) 0.111(15) Uiso 1 1 d .
H10 H -0.1547 0.2388 0.1691 0.134 Uiso 1 1 calc R
C11 C 0.008(5) 0.175(5) 0.139(3) 0.117(15) Uiso 1 1 d .
H11 H -0.0291 0.1202 0.1027 0.141 Uiso 1 1 calc R
C12 C 0.146(4) 0.182(4) 0.1481(19) 0.089(12) Uiso 1 1 d .
H12 H 0.1994 0.1272 0.1227 0.106 Uiso 1 1 calc R
C13 C 0.305(3) 0.820(3) 0.3450(17) 0.065(9) Uiso 1 1 d .
C14 C 0.299(4) 0.892(4) 0.405(2) 0.091(12) Uiso 1 1 d .
H14 H 0.3612 0.8832 0.4414 0.109 Uiso 1 1 calc R
C15 C 0.189(4) 0.983(5) 0.409(2) 0.112(17) Uiso 1 1 d .
H15 H 0.1821 1.0401 0.4477 0.134 Uiso 1 1 calc R
C16 C 0.099(4) 0.987(4) 0.3587(18) 0.082(12) Uiso 1 1 d .
H16 H 0.0277 1.0419 0.3649 0.098 Uiso 1 1 calc R
C17 C 0.103(4) 0.913(4) 0.296(2) 0.082(11) Uiso 1 1 d .
H17 H 0.0390 0.9207 0.2607 0.098 Uiso 1 1 calc R
C18 C 0.216(3) 0.824(4) 0.2907(19) 0.075(10) Uiso 1 1 d .
H18 H 0.2264 0.7712 0.2508 0.090 Uiso 1 1 calc R
C19 C 0.570(3) 0.827(3) 0.3202(12) 0.053(8) Uiso 1 1 d D
C20 C 0.616(3) 0.841(3) 0.2544(12) 0.059(9) Uiso 1 1 d D
H20 H 0.5817 0.7883 0.2171 0.071 Uiso 1 1 calc R
C21 C 0.715(3) 0.936(3) 0.2459(17) 0.085(12) Uiso 1 1 d D
H21 H 0.7589 0.9353 0.2056 0.102 Uiso 1 1 calc R
C22 C 0.748(2) 1.032(4) 0.2985(10) 0.049(6) Uiso 1 1 d D
H22 H 0.8010 1.1072 0.2893 0.059 Uiso 1 1 calc R
C23 C 0.704(3) 1.020(5) 0.3639(12) 0.082(8) Uiso 1 1 d D
H23 H 0.7366 1.0762 0.4003 0.098 Uiso 1 1 calc R
C24 C 0.609(3) 0.921(3) 0.3739(16) 0.078(11) Uiso 1 1 d D
H24 H 0.5711 0.9165 0.4161 0.094 Uiso 1 1 calc R
C25 C 0.441(3) 0.418(3) 0.3421(14) 0.034(7) Uiso 1 1 d .
C26 C 0.423(3) 0.272(3) 0.3511(14) 0.037(8) Uiso 1 1 d .
C27 C 0.395(4) 0.172(4) 0.2956(18) 0.080(11) Uiso 1 1 d .
H27A H 0.3225 0.1140 0.3043 0.096 Uiso 1 1 calc R
H27B H 0.4682 0.1123 0.2886 0.096 Uiso 1 1 calc R
C28 C 0.4784(17) 0.6228(18) 0.4182(7) 0.037(7) Uiso 1 1 d .
H28A H 0.5660 0.6419 0.4347 0.044 Uiso 1 1 calc R
H28B H 0.4221 0.6566 0.4522 0.044 Uiso 1 1 calc R
C29 C 0.0066(17) 0.4302(18) 0.4260(7) 0.18(3) Uiso 1 1 d R
C30 C -0.1028(17) 0.3477(18) 0.4231(7) 0.121(16) Uiso 1 1 d R
H30 H -0.1015 0.2601 0.4448 0.146 Uiso 1 1 calc R
C31 C -0.2141(17) 0.3960(18) 0.3880(7) 0.21(3) Uiso 1 1 d R
H31 H -0.2874 0.3408 0.3861 0.252 Uiso 1 1 calc R
C32 C -0.2161(17) 0.5269(18) 0.3557(7) 0.156(17) Uiso 1 1 d R
H32 H -0.2906 0.5593 0.3321 0.187 Uiso 1 1 calc R
C33 C -0.1066(17) 0.6094(18) 0.3585(7) 0.15(2) Uiso 1 1 d R
H33 H -0.1079 0.6970 0.3369 0.185 Uiso 1 1 calc R
C34 C 0.0047(17) 0.5610(18) 0.3936(7) 0.096(13) Uiso 1 1 d R
H34 H 0.0779 0.6162 0.3955 0.115 Uiso 1 1 calc R
C35 C -0.0282(17) -0.3209(18) 0.1263(7) 0.22(3) Uiso 1 1 d R
H35 H 0.0367 -0.3547 0.1571 0.260 Uiso 1 1 calc R
C36 C -0.1512(17) -0.3736(18) 0.1284(7) 0.29(5) Uiso 1 1 d R
H36 H -0.1686 -0.4427 0.1605 0.348 Uiso 1 1 calc R
C37 C -0.2481(17) -0.3230(18) 0.0824(7) 0.21(3) Uiso 1 1 d R
H37 H -0.3304 -0.3582 0.0838 0.255 Uiso 1 1 calc R
C38 C -0.2220(17) -0.2197(18) 0.0344(7) 0.25(4) Uiso 1 1 d RD
H38 H -0.2869 -0.1858 0.0036 0.294 Uiso 1 1 calc R
C39 C -0.0990(17) -0.1670(18) 0.0324(7) 0.24(4) Uiso 1 1 d R
H39 H -0.0816 -0.0979 0.0002 0.283 Uiso 1 1 calc R
C40 C -0.0021(17) -0.2176(18) 0.0783(7) 0.27(4) Uiso 1 1 d RD
H40 H 0.0802 -0.1824 0.0769 0.323 Uiso 1 1 calc R
O1 O 0.123(6) 0.373(8) 0.461(4) 0.31(3) Uiso 1 1 d .

loop_
_atom_site_aniso_label
_atom_site_aniso_U_11
_atom_site_aniso_U_22
_atom_site_aniso_U_33
_atom_site_aniso_U_23
_atom_site_aniso_U_13
_atom_site_aniso_U_12
Pt1 0.0806(10) 0.0439(6) 0.0387(6) 0.0042(11) 0.0012(4) -0.0004(11)
P2 0.066(7) 0.037(5) 0.057(5) 0.008(4) 0.002(4) 0.016(4)
P1 0.072(7) 0.035(4) 0.054(5) 0.003(3) 0.002(4) 0.011(4)
Cl1 0.124(9) 0.059(5) 0.059(5) 0.022(4) 0.005(5) 0.023(5)

loop_
_atom_type_symbol
_atom_type_description
_atom_type_scat_dispersion_real
_atom_type_scat_dispersion_imag
_atom_type_scat_source
Pt Pt -1.7033 8.3905 'International Tables Vol C Tables 4.2.6.8 and 6.1.1.4'
P P 0.1023 0.0942 'International Tables Vol C Tables 4.2.6.8 and 6.1.1.4'
Cl Cl 0.1484 0.1585 'International Tables Vol C Tables 4.2.6.8 and 6.1.1.4'
N N 0.0061 0.0033 'International Tables Vol C Tables 4.2.6.8 and 6.1.1.4'
C C 0.0033 0.0016 'International Tables Vol C Tables 4.2.6.8 and 6.1.1.4'
H H 0.0000 0.0000 'International Tables Vol C Tables 4.2.6.8 and 6.1.1.4'
O O 0.0106 0.0060 'International Tables Vol C Tables 4.2.6.8 and 6.1.1.4'

loop_
_geom_angle_atom_site_label_1
_geom_angle_atom_site_label_2
_geom_angle_atom_site_label_3
_geom_angle
C25 Pt1 P1 82.2(9)
C25 Pt1 P2 79.0(9)
P1 Pt1 P2 159.7(3)
C25 Pt1 Cl1 177.4(9)
P1 Pt1 Cl1 99.7(3)
P2 Pt1 Cl1 99.3(3)
C19 P2 C13 103.5(14)
C19 P2 C28 106.5(11)
C13 P2 C28 106.0(12)
C19 P2 Pt1 118.5(8)
C13 P2 Pt1 116.7(12)
C28 P2 Pt1 104.8(6)
C1 P1 C7 109.7(14)
C1 P1 C27 105.4(14)
C7 P1 C27 104.0(15)
C1 P1 Pt1 119.6(10)
C7 P1 Pt1 110.9(9)
C27 P1 Pt1 105.9(11)
C26 N1 N2 107(2)
N1 N2 N3 107(2)
C25 N3 N2 109(3)
C25 N3 C28 125(3)
N2 N3 C28 125(3)
C6 C1 C2 121(3)
C6 C1 P1 121(3)
C2 C1 P1 118(2)
C1 C2 C3 122(4)
C1 C2 H2 119.1
C3 C2 H2 119.1
C4 C3 C2 114(5)
C4 C3 H3 122.8
C2 C3 H3 122.8
C5 C4 C3 125(4)
C5 C4 H4 117.4
C3 C4 H4 117.4
C4 C5 C6 117(4)
C4 C5 H5 121.6
C6 C5 H5 121.6
C1 C6 C5 120(4)
C1 C6 H6 120.2
C5 C6 H6 120.2
C8 C7 C12 118(4)
C8 C7 P1 121(3)
C12 C7 P1 119(3)
C7 C8 C9 126(4)
C7 C8 H8 117.2
C9 C8 H8 117.2
C10 C9 C8 116(4)
C10 C9 H9 122.1
C8 C9 H9 122.1
C9 C10 C11 123(5)
C9 C10 H10 118.7
C11 C10 H10 120.0
C10 C11 C12 123(5)
C10 C11 H11 118.7
C12 C11 H11 118.7
C7 C12 C11 114(4)
C7 C12 H12 123.2
C11 C12 H12 123.2
C18 C13 C14 125(4)
C18 C13 P2 115(3)
C14 C13 P2 119(3)
C13 C14 C15 116(4)
C13 C14 H14 122.2
C15 C14 H14 122.2
C16 C15 C14 121(4)
C16 C15 H15 119.5
C14 C15 H15 119.5
C15 C16 C17 124(4)
C15 C16 H16 117.8
C17 C16 H16 117.8
C16 C17 C18 115(4)
C16 C17 H17 122.5
C18 C17 H17 122.5
C13 C18 C17 118(3)
C13 C18 H18 120.8
C17 C18 H18 120.8
C20 C19 C24 121(3)
C20 C19 P2 120(2)
C24 C19 P2 118(2)
C21 C20 C19 119(3)
C21 C20 H20 120.7
C19 C20 H20 120.7
C22 C21 C20 119(3)
C22 C21 H21 120.5
C20 C21 H21 120.5
C23 C22 C21 122(3)
C23 C22 H22 118.9
C21 C22 H22 118.9
C22 C23 C24 118(3)
C22 C23 H23 120.9
C24 C23 H23 120.9
C23 C24 C19 120(3)
C23 C24 H24 120.1
C19 C24 H24 120.1
C26 C25 N3 108(3)
C26 C25 Pt1 125(2)
N3 C25 Pt1 127(2)
N1 C26 C25 108(3)
N1 C26 C27 126(3)
C25 C26 C27 125(3)
C26 C27 P1 102(2)
C26 C27 H27A 111.5
P1 C27 H27A 111.5
C26 C27 H27B 111.5
P1 C27 H27B 111.5
H27A C27 H27B 109.3
N3 C28 P2 104.0(15)
N3 C28 H28A 111.0
P2 C28 H28A 111.0
N3 C28 H28B 111.0
P2 C28 H28B 111.0
H28A C28 H28B 109.0
C30 C29 C34 120.0
C30 C29 O1 118(3)
C34 C29 O1 122(3)
C31 C30 C29 120.0
C31 C30 H30 120.0
C29 C30 H30 120.0
C30 C31 C32 120.0
C30 C31 H31 120.0
C32 C31 H31 120.0
C33 C32 C31 120.0
C33 C32 H32 120.0
C31 C32 H32 120.0
C34 C33 C32 120.0
C34 C33 H33 120.0
C32 C33 H33 120.0
C33 C34 C29 120.0
C33 C34 H34 120.0
C29 C34 H34 120.0
C36 C35 C40 120.0
C36 C35 H35 120.0
C40 C35 H35 120.0
C37 C36 C35 120.0
C37 C36 H36 120.0
C35 C36 H36 120.0
C36 C37 C38 120.0
C36 C37 H37 120.0
C38 C37 H37 120.0
C39 C38 C37 120.0
C39 C38 H38 120.0
C37 C38 H38 120.0
C40 C39 C38 120.0
C40 C39 H39 120.0
C38 C39 H39 120.0
C39 C40 C35 120.0
C39 C40 H40 120.0
C35 C40 H40 120.0

loop_
_geom_bond_atom_site_label_1
_geom_bond_atom_site_label_2
_geom_bond_distance
Pt1 C25 1.91(3)
Pt1 P1 2.261(8)
Pt1 P2 2.347(10)
Pt1 Cl1 2.400(8)
P2 C19 1.82(3)
P2 C13 1.82(3)
P2 C28 1.824(17)
P1 C1 1.74(3)
P1 C7 1.80(3)
P1 C27 1.93(4)
N1 C26 1.37(4)
N1 N2 1.40(4)
N2 N3 1.40(4)
N3 C25 1.33(4)
N3 C28 1.43(4)
C1 C6 1.35(5)
C1 C2 1.48(4)
C2 C3 1.49(5)
C2 H2 0.9300
C3 C4 1.40(5)
C3 H3 0.9300
C4 C5 1.45(5)
C4 H4 0.9300
C5 C6 1.53(5)
C5 H5 0.9300
C6 H6 0.9300
C7 C8 1.32(4)
C7 C12 1.38(4)
C8 C9 1.38(5)
C8 H8 0.9300
C9 C10 1.28(5)
C9 H9 0.9300
C10 C11 1.32(6)
C10 H10 0.9300
C11 C12 1.45(6)
C11 H11 0.9300
C12 H12 0.9300
C13 C18 1.36(4)
C13 C14 1.35(5)
C14 C15 1.46(5)
C14 H14 0.9300
C15 C16 1.30(5)
C15 H15 0.9300
C16 C17 1.40(5)
C16 H16 0.9300
C17 C18 1.47(5)
C17 H17 0.9300
C18 H18 0.9300
C19 C20 1.40(4)
C19 C24 1.41(4)
C20 C21 1.40(4)
C20 H20 0.9300
C21 C22 1.39(4)
C21 H21 0.9300
C22 C23 1.38(3)
C22 H22 0.9300
C23 C24 1.40(5)
C23 H23 0.9300
C24 H24 0.9300
C25 C26 1.41(4)
C26 C27 1.45(4)
C27 H27A 0.9700
C27 H27B 0.9700
C28 H28A 0.9700
C28 H28B 0.9700
C29 C30 1.3895
C29 C34 1.3896
C29 O1 1.46(7)
C30 C31 1.3894
C30 H30 0.9300
C31 C32 1.3896
C31 H31 0.9300
C32 C33 1.3895
C32 H32 0.9300
C33 C34 1.3894
C33 H33 0.9300
C34 H34 0.9300
C35 C36 1.3895
C35 C40 1.3899
C35 H35 0.9300
C36 C37 1.3894
C36 H36 0.9300
C37 C38 1.3896
C37 H37 0.9300
C38 C39 1.3895
C38 H38 0.9300
C39 C40 1.3894
C39 H39 0.9300
C40 H40 0.9300
